data_2009992
loop_
_publ_author_name
'Chiaroni, Ang\`ele'
'Riche, Claude'
'Dekhane, Mouloud'
'Dodd, Robert H.'

_publ_contact_author
;
      Dr Claude Riche
      Institut de Chimie des Substances Naturelles
      CNRS
      91198 Gif-sur-Yvette CEDEX
      France
;
_publ_section_title
;
 1-Tosyl-1<i>H</i>-pyrrolo[2,3-<i>c</i>]pyridine-5-carboxylic acid
 ethyl ester
;
_journal_issue 8
_journal_name_full 'Acta Crystallographica Section C'
_journal_page_first 1343
_journal_page_last 1345
_journal_paper_doi 10.1107/S0108270194001575
_journal_volume 50
_journal_year 1994
_chemical_formula_moiety 'C17 H16 N2 O4 S'
_chemical_formula_sum 'C17 H16 N2 O4 S'
_chemical_formula_weight 344.39
_chemical_melting_point 400
_chemical_name_systematic
;
1-Tosyl-1H-pyrrolo[2,3-c]pyridine-5-carboxylic Acid Ethyl Ester
;
_space_group_IT_number 2
_symmetry_cell_setting triclinic
_symmetry_space_group_name_Hall '-P 1'
_symmetry_space_group_name_H-M 'P -1'
_atom_type_scat_source IntTabIV
_cell_angle_alpha 110.32(3)
_cell_angle_beta 96.62(3)
_cell_angle_gamma 91.42(3)
_cell_formula_units_Z 2
_cell_length_a 5.088(3)
_cell_length_b 11.566(8)
_cell_length_c 14.909(12)
_cell_measurement_reflns_used 25
_cell_measurement_temperature 293
_cell_measurement_theta_max 19.4
_cell_measurement_theta_min 9.6
_cell_volume 815.3(10)
_computing_data_collection 'Enraf-Nonius CAD4 software'
_computing_data_reduction 'NONIUS (Riche, 1989)'
_computing_molecular_graphics 'R3M  (Riche, 1983); ORTEP (Johnson, 1965)'
_computing_publication_material 'ACTACIF (Riche, 1992)'
_computing_structure_refinement 'SHELX76   (Sheldrick, 1976)'
_computing_structure_solution 'SHELXS86  (Sheldrick, 1985)'
_diffrn_ambient_temperature 293
_diffrn_measurement_device 'Nonius CAD4 diffractometer'
_diffrn_measurement_method \q/2\q
_diffrn_radiation_monochromator graphite
_diffrn_radiation_source 'X-ray tube'
_diffrn_radiation_type 'Cu K\a'
_diffrn_radiation_wavelength 1.5418
_diffrn_reflns_av_R_equivalents 0.028
_diffrn_reflns_limit_h_max 5
_diffrn_reflns_limit_h_min -5
_diffrn_reflns_limit_k_max 12
_diffrn_reflns_limit_k_min -13
_diffrn_reflns_limit_l_max 17
_diffrn_reflns_limit_l_min 0
_diffrn_reflns_number 2864
_diffrn_reflns_theta_max 64.94
_diffrn_reflns_theta_min 3.19
_diffrn_standards_decay_% 0
_diffrn_standards_interval_time 166
_diffrn_standards_number 3
_exptl_absorpt_coefficient_mu 1.93
_exptl_absorpt_correction_type none
_exptl_crystal_colour colourless
_exptl_crystal_density_diffrn 1.40
_exptl_crystal_description prism
_exptl_crystal_F_000 356.00
_exptl_crystal_size_max 0.40
_exptl_crystal_size_mid 0.15
_exptl_crystal_size_min 0.03
_refine_diff_density_max 0.22
_refine_diff_density_min -0.38
_refine_ls_extinction_method none
_refine_ls_goodness_of_fit_obs 1.35
_refine_ls_hydrogen_treatment noref
_refine_ls_matrix_type full
_refine_ls_number_parameters 217
_refine_ls_number_reflns 1983
_refine_ls_R_factor_obs 0.043
_refine_ls_shift/esd_max 0.04
_refine_ls_structure_factor_coef F
_refine_ls_weighting_details 'w = 1/(\s^2^(F) +  0.0072F^2^)'
_refine_ls_weighting_scheme calc
_refine_ls_wR_factor_obs 0.065
_reflns_number_observed 1988
_reflns_number_total 2749
_reflns_observed_criterion refl_observed_if_I_>_3.0_sigma(I)
_cod_data_source_file pa1098.cif
_cod_data_source_block dekh
_cod_depositor_comments
;
The following automatic conversions were performed:

'_refine_ls_weighting_scheme' value 'calc w = 1/(\s^2^(F) +
0.0072F^2^)' was changed to 'calc'. New tag
'_refine_ls_weighting_details' was created. The value of the new tag
was set to 'w = 1/(\s^2^(F) + 0.0072F^2^)'.

Automatic conversion script
Id: cif_fix_values 3143 2015-03-26 13:38:13Z robertas 
;
_cod_original_cell_volume 815.3(9)
_cod_database_code 2009992

loop_
_symmetry_equiv_pos_as_xyz
+x,+y,+z
-x,-y,-z

loop_
_atom_site_aniso_label
_atom_site_aniso_U_11
_atom_site_aniso_U_22
_atom_site_aniso_U_33
_atom_site_aniso_U_12
_atom_site_aniso_U_13
_atom_site_aniso_U_23
N1 0.0525(14) 0.0388(12) 0.0415(12) 0.0121(10) 0.0106(10) 0.0175(10)
C2 0.071(2) 0.0450(16) 0.0548(18) 0.0210(15) 0.0146(15) 0.0273(14)
C3 0.087(3) 0.0495(17) 0.0531(18) 0.0182(16) 0.0193(17) 0.0320(15)
C3a 0.0594(18) 0.0403(14) 0.0377(14) 0.0086(13) 0.0079(12) 0.0169(12)
C4 0.0588(19) 0.0453(15) 0.0384(14) 0.0073(13) 0.0144(13) 0.0176(12)
C5 0.0465(15) 0.0351(13) 0.0332(13) 0.0041(11) 0.0040(11) 0.0097(10)
N6 0.0483(13) 0.0350(11) 0.0403(12) 0.0063(10) 0.0109(10) 0.0151(9)
C7 0.0501(16) 0.0362(13) 0.0403(14) 0.0074(11) 0.0117(12) 0.0151(11)
C7a 0.0424(15) 0.0355(13) 0.0358(13) 0.0044(11) 0.0044(11) 0.0121(10)
C8 0.0461(16) 0.0407(15) 0.0391(14) 0.0044(12) 0.0086(12) 0.0103(11)
O9 0.0703(16) 0.0616(13) 0.0551(13) 0.0144(11) 0.0273(12) 0.0243(11)
O10 0.0607(14) 0.0432(11) 0.0549(12) 0.0163(9) 0.0206(10) 0.0189(9)
C11 0.0575(19) 0.0453(16) 0.0630(19) 0.0207(14) 0.0151(15) 0.0125(14)
C12 0.068(2) 0.0489(18) 0.072(2) 0.0169(16) 0.0051(18) 0.0188(16)
S13 0.0400(4) 0.0390(4) 0.0453(4) 0.0077(3) 0.0082(3) 0.0131(3)
O14 0.0490(13) 0.0454(11) 0.0609(13) -0.0028(9) 0.0134(10) 0.0175(9)
O15 0.0469(12) 0.0579(13) 0.0620(13) 0.0206(10) 0.0061(10) 0.0175(10)
C16 0.0398(15) 0.0376(14) 0.0408(14) 0.0062(11) 0.0118(11) 0.0137(11)
C17 0.0611(19) 0.0412(15) 0.0557(17) 0.0001(13) 0.0066(14) 0.0273(13)
C18 0.059(2) 0.0583(19) 0.0565(18) 0.0016(15) 0.0003(15) 0.0336(15)
C19 0.0458(16) 0.0551(17) 0.0421(15) -0.0020(13) 0.0115(12) 0.0165(13)
C20 0.0556(18) 0.0391(15) 0.0534(17) 0.0025(13) 0.0119(14) 0.0136(13)
C21 0.0540(18) 0.0380(14) 0.0509(16) 0.0085(12) 0.0098(13) 0.0192(12)
C22 0.060(2) 0.083(2) 0.0511(18) -0.0125(18) 0.0021(16) 0.0207(17)

loop_
_atom_site_label
_atom_site_fract_x
_atom_site_fract_y
_atom_site_fract_z
_atom_site_U_iso_or_equiv
_atom_site_thermal_displace_type
_atom_site_calc_flag
_atom_site_calc_attached_atom
N1 0.4317(5) 0.6094(2) 0.2586(2) 0.047(2) Uani ? ?
C2 0.4612(7) 0.6849(3) 0.2036(2) 0.060(4) Uani ? ?
C3 0.6202(8) 0.6347(3) 0.1371(2) 0.066(4) Uani ? ?
C3a 0.7071(6) 0.5232(2) 0.1492(2) 0.048(3) Uani ? ?
C4 0.8762(6) 0.4336(3) 0.1051(2) 0.050(3) Uani ? ?
C5 0.9105(6) 0.3377(2) 0.1390(2) 0.041(3) Uani ? ?
N6 0.7893(5) 0.3230(2) 0.2104(2) 0.044(2) Uani ? ?
C7 0.6286(6) 0.4073(2) 0.2531(2) 0.045(3) Uani ? ?
C7a 0.5876(5) 0.5093(2) 0.2257(2) 0.041(3) Uani ? ?
C8 1.0978(6) 0.2433(2) 0.0942(2) 0.045(3) Uani ? ?
O9 1.2249(5) 0.2499(2) 0.0325(2) 0.066(3) Uani ? ?
O10 1.1135(4) 0.1528(2) 0.13000(10) 0.056(2) Uani ? ?
C11 1.3021(7) 0.0620(3) 0.0914(3) 0.060(3) Uani ? ?
C12 1.2735(7) -0.0382(3) 0.1325(3) 0.068(4) Uani ? ?
S13 0.29340(10) 0.65340(10) 0.36080(10) 0.0450(10) Uani ? ?
O14 0.2025(4) 0.5419(2) 0.3714(2) 0.056(2) Uani ? ?
O15 0.1176(4) 0.7433(2) 0.3514(2) 0.060(2) Uani ? ?
C16 0.5541(5) 0.7261(2) 0.4535(2) 0.042(3) Uani ? ?
C17 0.6848(6) 0.6600(3) 0.5037(2) 0.055(3) Uani ? ?
C18 0.8886(7) 0.7179(3) 0.5763(2) 0.061(4) Uani ? ?
C19 0.9616(6) 0.8424(3) 0.6004(2) 0.051(3) Uani ? ?
C20 0.8242(6) 0.9074(3) 0.5496(2) 0.053(3) Uani ? ?
C21 0.6232(6) 0.8507(3) 0.4750(2) 0.051(3) Uani ? ?
C22 1.1853(7) 0.9051(4) 0.6782(2) 0.069(4) Uani ? ?
H2 0.37571 0.76441 0.21286 0.066 Uiso calc C2
H3 0.67002 0.66869 0.08772 0.072 Uiso calc C3
H4 0.96902 0.43881 0.05092 0.055 Uiso calc C4
H7 0.53554 0.39748 0.30587 0.049 Uiso calc C7
H11a 1.48673 0.10169 0.11041 0.066 Uiso calc C11
H11b 1.26380 0.02670 0.01945 0.066 Uiso calc C11
H12a 1.40139 -0.10214 0.10711 0.075 Uiso calc C12
H12b 1.31167 -0.00213 0.20446 0.075 Uiso calc C12
H12c 1.08842 -0.07722 0.11335 0.075 Uiso calc C12
H17 0.63217 0.57046 0.48750 0.061 Uiso calc C17
H18 0.98511 0.66947 0.61210 0.067 Uiso calc C18
H20 0.87199 0.99767 0.56748 0.058 Uiso calc C20
H21 0.53003 0.89802 0.43761 0.056 Uiso calc C21
H22a 1.20833 0.99410 0.68518 0.076 Uiso calc C22
H22b 1.14493 0.89917 0.74058 0.076 Uiso calc C22
H22c 1.35247 0.86415 0.66093 0.076 Uiso calc C22
H22d 1.26100 0.84361 0.70555 0.076 Uiso calc C22
H22e 1.11643 0.97395 0.72987 0.076 Uiso calc C22
H22f 1.32460 0.93883 0.64997 0.076 Uiso calc C22

loop_
_geom_angle_atom_site_label_1
_geom_angle_atom_site_label_2
_geom_angle_atom_site_label_3
_geom_angle
_geom_angle_publ_flag
C2 N1 C7a 107.8(2) yes
C2 N1 S13 123.8(2) yes
C7a N1 S13 126.9(2) yes
N1 C2 C3 110.0(3) yes
C2 C3 C3a 107.8(3) yes
C3 C3a C4 135.2(3) yes
C3 C3a C7a 107.3(3) yes
C4 C3a C7a 117.4(3) yes
C3a C4 C5 117.5(3) yes
C4 C5 N6 124.8(3) yes
C4 C5 C8 117.8(2) yes
N6 C5 C8 117.3(2) yes
C5 N6 C7 118.4(2) yes
N6 C7 C7a 120.9(3) yes
N1 C7a C3a 107.1(2) yes
N1 C7a C7 132.0(3) yes
C3a C7a C7 120.9(3) yes
C5 C8 O9 123.1(3) yes
C5 C8 O10 113.5(2) yes
O9 C8 O10 123.4(3) yes
C8 O10 C11 115.3(2) yes
O10 C11 C12 107.7(3) yes
N1 S13 O14 105.60(10) yes
N1 S13 O15 104.40(10) yes
N1 S13 C16 105.60(10) yes
O14 S13 O15 122.10(10) yes
O14 S13 C16 108.80(10) yes
O15 S13 C16 109.00(10) yes
S13 C16 C17 120.0(2) yes
S13 C16 C21 118.8(2) yes
C17 C16 C21 121.2(3) yes
C16 C17 C18 119.6(3) yes
C17 C18 C19 120.9(3) yes
C18 C19 C20 118.4(3) yes
C18 C19 C22 121.0(3) yes
C20 C19 C22 120.6(3) yes
C19 C20 C21 121.8(3) yes
C16 C21 C20 118.2(3) yes

loop_
_geom_bond_atom_site_label_1
_geom_bond_atom_site_label_2
_geom_bond_site_symmetry_1
_geom_bond_site_symmetry_2
_geom_bond_distance
_geom_bond_publ_flag
N1 C2 . . 1.406(4) yes
N1 C7a . . 1.397(4) yes
N1 S13 . . 1.674(2) yes
C2 C3 . . 1.335(5) yes
C3 C3a . . 1.436(5) yes
C3a C4 . . 1.396(4) yes
C3a C7a . . 1.406(4) yes
C4 C5 . . 1.376(4) yes
C5 N6 . . 1.347(3) yes
C5 C8 . . 1.497(4) yes
N6 C7 . . 1.325(4) yes
C7 C7a . . 1.389(4) yes
C8 O9 . . 1.206(4) yes
C8 O10 . . 1.330(4) yes
O10 C11 . . 1.453(4) yes
C11 C12 . . 1.498(5) yes
S13 O14 . . 1.424(2) yes
S13 O15 . . 1.421(2) yes
S13 C16 . . 1.758(3) yes
C16 C17 . . 1.376(4) yes
C16 C21 . . 1.389(4) yes
C17 C18 . . 1.378(5) yes
C18 C19 . . 1.388(5) yes
C19 C20 . . 1.387(4) yes
C19 C22 . . 1.496(5) yes
C20 C21 . . 1.382(4) yes

loop_
_geom_torsion_atom_site_label_1
_geom_torsion_atom_site_label_2
_geom_torsion_atom_site_label_3
_geom_torsion_atom_site_label_4
_geom_torsion
_geom_torsion_publ_flag
C2 N1 S13 C16 -88.3(2) yes
C7a N1 S13 C16 75.8(2) yes
N1 S13 C16 C17 -95.0(2) yes
N1 S13 C16 C21 85.3(2) yes
